data_7714736
loop_
_publ_author_name
'Sanz-Garrido, Jorge'
'Martin, Avelino'
'Gonz&#xe1;lez-Arellano, Camino'
'Flores, Juan C.'

_publ_section_title
;
 Half-sandwich Ni(II) complexes bearing enantiopure bidentate
 NHC-carboxylate ligands: efficient catalysts for the hydrosilylative
 reduction of acetophenones.
;
_journal_issue 4
_journal_name_full 'Dalton transactions (Cambridge, England : 2003)'
_journal_page_first 1460
_journal_page_last 1468
_journal_paper_doi 10.1039/d3dt03739h
_journal_volume 53
_journal_year 2024
_chemical_absolute_configuration unk
_chemical_formula_moiety 'C36 H46 N4 Ni O4'
_chemical_formula_sum 'C36 H46 N4 Ni O4'
_chemical_formula_weight 657.48
_space_group_crystal_system monoclinic
_space_group_IT_number 4
_space_group_name_Hall 'P 2yb'
_space_group_name_H-M_alt 'P 1 21 1'
_atom_sites_solution_hydrogens geom
_audit_creation_date 2023-09-26
_audit_creation_method
;
Olex2 1.5
(compiled 2023.08.24 svn.re1ec1418 for OlexSys, GUI svn.r6817)
;
_audit_update_record
;
2023-10-23 deposited with the CCDC.	2023-12-15 downloaded from the CCDC.
;
_cell_angle_alpha 90
_cell_angle_beta 109.1850(10)
_cell_angle_gamma 90
_cell_formula_units_Z 2
_cell_length_a 13.4002(6)
_cell_length_b 7.5080(3)
_cell_length_c 17.3761(7)
_cell_measurement_reflns_used 9957
_cell_measurement_temperature 200.00
_cell_measurement_theta_max 27.504
_cell_measurement_theta_min 3.374
_cell_volume 1651.10(12)
_computing_cell_refinement 'SAINT V8.40B (Bruker, 2019)'
_computing_data_collection 'Apex3 v2019.11-0 (Bruker, 2019)'
_computing_data_reduction 'SAINT V8.40B (Bruker, 2019)'
_computing_molecular_graphics 'Olex2 1.5 (Dolomanov et al., 2009)'
_computing_publication_material 'Olex2 1.5 (Dolomanov et al., 2009)'
_computing_structure_refinement
;
SHELXL-2018/3 (Sheldrick, 2015, 2018), 
;
_computing_structure_solution 'ShelXT (Sheldrick, 2015)'
_diffrn_ambient_temperature 200.00
_diffrn_detector_area_resol_mean 7.4074
_diffrn_measured_fraction_theta_full 0.968
_diffrn_measured_fraction_theta_max 0.975
_diffrn_measurement_device '\k-geometry diffractometer'
_diffrn_measurement_device_type
;
Bruker AXS D8 Venture diffractometer with PhotonIII_C14 charge-integrating and 
photon counting pixel array detector
;
_diffrn_measurement_method 'omega and phi scans'
_diffrn_radiation_collimation 'focusing mirrors'
_diffrn_radiation_monochromator 'multilayer mirror optics'
_diffrn_radiation_type MoK\a
_diffrn_radiation_wavelength 0.71073
_diffrn_reflns_av_R_equivalents 0.0327
_diffrn_reflns_av_unetI/netI 0.0300
_diffrn_reflns_Laue_measured_fraction_full 0.968
_diffrn_reflns_Laue_measured_fraction_max 0.975
_diffrn_reflns_limit_h_max 17
_diffrn_reflns_limit_h_min -17
_diffrn_reflns_limit_k_max 9
_diffrn_reflns_limit_k_min -9
_diffrn_reflns_limit_l_max 22
_diffrn_reflns_limit_l_min -22
_diffrn_reflns_number 41111
_diffrn_reflns_point_group_measured_fraction_full 0.964
_diffrn_reflns_point_group_measured_fraction_max 0.970
_diffrn_reflns_theta_full 25.000
_diffrn_reflns_theta_max 27.510
_diffrn_reflns_theta_min 3.374
_diffrn_source 'microfocus sealed tube'
_diffrn_source_current 1.4
_diffrn_source_power 0.07
_diffrn_source_type 'INCOATEC I\ms 3.0'
_diffrn_source_voltage 50
_exptl_absorpt_coefficient_mu 0.632
_exptl_absorpt_correction_T_max 0.7456
_exptl_absorpt_correction_T_min 0.6672
_exptl_absorpt_correction_type multi-scan
_exptl_absorpt_process_details
;
SADABS-2016/2 (Bruker,2016) was used for absorption correction.
wR2(int) was 0.1031 before and 0.0584 after correction.
The Ratio of minimum to maximum transmission is 0.8948.
The \l/2 correction factor is Not present.
;
_exptl_crystal_colour yellow
_exptl_crystal_colour_primary yellow
_exptl_crystal_density_diffrn 1.322
_exptl_crystal_description block
_exptl_crystal_F_000 700
_exptl_crystal_size_max 0.325
_exptl_crystal_size_mid 0.206
_exptl_crystal_size_min 0.093
_refine_diff_density_max 0.354
_refine_diff_density_min -0.269
_refine_diff_density_rms 0.039
_refine_ls_abs_structure_details
;
 Refined as an inversion twin.
;
_refine_ls_abs_structure_Flack 0.019(10)
_refine_ls_extinction_method none
_refine_ls_goodness_of_fit_ref 1.043
_refine_ls_hydrogen_treatment constr
_refine_ls_matrix_type full
_refine_ls_number_parameters 417
_refine_ls_number_reflns 7366
_refine_ls_number_restraints 1
_refine_ls_restrained_S_all 1.043
_refine_ls_R_factor_all 0.0273
_refine_ls_R_factor_gt 0.0261
_refine_ls_shift/su_max 0.001
_refine_ls_shift/su_mean 0.000
_refine_ls_structure_factor_coef Fsqd
_refine_ls_weighting_details 'w=1/[\s^2^(Fo^2^)+(0.0407P)^2^+0.2663P] where P=(Fo^2^+2Fc^2^)/3'
_refine_ls_weighting_scheme calc
_refine_ls_wR_factor_gt 0.0698
_refine_ls_wR_factor_ref 0.0706
_reflns_Friedel_coverage 0.848
_reflns_Friedel_fraction_full 0.959
_reflns_Friedel_fraction_max 0.965
_reflns_number_gt 7139
_reflns_number_total 7366
_reflns_threshold_expression 'I > 2\s(I)'
_cod_data_source_file d3dt03739h2.cif
_cod_data_source_block leu2ni_0m_a
_cod_depositor_comments 'Adding full bibliography for 7714726--7714736.cif.'
_cod_database_code 7714736
_shelx_shelxl_version_number 2018/3
_shelx_space_group_comment
;
The symmetry employed for this shelxl refinement is uniquely defined
by the following loop, which should always be used as a source of
symmetry information in preference to the above space-group names.
They are only intended as comments.
;
_shelx_estimated_absorpt_t_max 0.944
_shelx_estimated_absorpt_t_min 0.821
_olex2_refinement_description
;
1. Twinned data refinement
 Scales: 0.981(10)
 0.019(10)
2. Fixed Uiso
 At 1.2 times of:
  All C(H) groups, All C(H,H) groups
 At 1.5 times of:
  All C(H,H,H) groups
3.a Ternary CH refined with riding coordinates:
 C2(H2), C4(H4), C22(H22), C24(H24)
3.b Secondary CH2 refined with riding coordinates:
 C3(H3A,H3B), C23(H23A,H23B)
3.c Aromatic/amide H refined with riding coordinates:
 C7(H7), C8(H8), C12(H12), C14(H14), C27(H27), C28(H28), C32(H32), C34(H34)
3.d Idealised Me refined as rotating group:
 C5(H5A,H5B,H5C), C6(H6A,H6B,H6C), C16(H16A,H16B,H16C), C17(H17A,H17B,H17C),
 C18(H18A,H18B,H18C), C25(H25A,H25B,H25C), C26(H26A,H26B,H26C), C36(H36A,H36B,
 H36C), C37(H37A,H37B,H37C), C38(H38A,H38B,H38C)
;
_olex2_submission_special_instructions 'No special instructions were received'

loop_
_space_group_symop_operation_xyz
'x, y, z'
'-x, y+1/2, -z'

loop_
_atom_site_label
_atom_site_type_symbol
_atom_site_fract_x
_atom_site_fract_y
_atom_site_fract_z
_atom_site_U_iso_or_equiv
_atom_site_adp_type
_atom_site_occupancy
_atom_site_site_symmetry_order
_atom_site_calc_flag
_atom_site_refinement_flags_posn
_atom_site_refinement_flags_adp
_atom_site_refinement_flags_occupancy
_atom_site_disorder_assembly
_atom_site_disorder_group
Ni1 Ni 0.76005(2) 0.52670(5) 0.74947(2) 0.01924(8) Uani 1 1 d . . . . .
O1 O 0.83392(13) 0.5798(2) 0.67907(9) 0.0273(4) Uani 1 1 d . . . . .
O2 O 0.97367(15) 0.5957(3) 0.63865(11) 0.0367(4) Uani 1 1 d . . . . .
O3 O 0.68745(12) 0.4623(2) 0.81976(9) 0.0248(3) Uani 1 1 d . . . . .
O4 O 0.54291(14) 0.4330(3) 0.85329(12) 0.0376(4) Uani 1 1 d . . . . .
N1 N 0.97831(14) 0.5742(2) 0.84148(11) 0.0228(4) Uani 1 1 d . . . . .
N2 N 0.88704(13) 0.6803(3) 0.91168(11) 0.0206(4) Uani 1 1 d . . . . .
N3 N 0.54080(13) 0.5120(3) 0.66155(11) 0.0267(4) Uani 1 1 d . . . . .
N4 N 0.61734(14) 0.3705(3) 0.58988(11) 0.0232(4) Uani 1 1 d . . . . .
C1 C 0.93373(18) 0.5645(3) 0.69066(14) 0.0250(5) Uani 1 1 d . . . . .
C2 C 1.00729(16) 0.4993(3) 0.77408(13) 0.0237(5) Uani 1 1 d . . . . .
H2 H 1.080624 0.539725 0.780286 0.028 Uiso 1 1 calc R U . . .
C3 C 1.00827(18) 0.2954(3) 0.77890(15) 0.0264(5) Uani 1 1 d . . . . .
H3A H 1.052428 0.259869 0.834550 0.032 Uiso 1 1 calc R U . . .
H3B H 0.935357 0.254183 0.770870 0.032 Uiso 1 1 calc R U . . .
C4 C 1.0489(2) 0.1983(3) 0.71798(15) 0.0325(5) Uani 1 1 d . . . . .
H4 H 1.002487 0.230405 0.661773 0.039 Uiso 1 1 calc R U . . .
C5 C 1.1618(2) 0.2521(5) 0.7268(2) 0.0488(7) Uani 1 1 d . . . . .
H5A H 1.163467 0.378352 0.712987 0.073 Uiso 1 1 calc R U . . .
H5B H 1.187113 0.180067 0.689907 0.073 Uiso 1 1 calc R U . . .
H5C H 1.207458 0.232382 0.783108 0.073 Uiso 1 1 calc R U . . .
C6 C 1.0401(2) -0.0023(4) 0.72918(19) 0.0434(7) Uani 1 1 d . . . . .
H6A H 1.084574 -0.036372 0.784203 0.065 Uiso 1 1 calc R U . . .
H6B H 1.063572 -0.066005 0.688968 0.065 Uiso 1 1 calc R U . . .
H6C H 0.966386 -0.033276 0.721537 0.065 Uiso 1 1 calc R U . . .
C7 C 1.04960(18) 0.6325(3) 0.91402(14) 0.0276(5) Uani 1 1 d . . . . .
H7 H 1.124456 0.626378 0.929883 0.033 Uiso 1 1 calc R U . . .
C8 C 0.99258(18) 0.6996(3) 0.95776(14) 0.0274(5) Uani 1 1 d . . . . .
H8 H 1.019547 0.750931 1.010554 0.033 Uiso 1 1 calc R U . . .
C9 C 0.87771(16) 0.6004(3) 0.83927(13) 0.0204(4) Uani 1 1 d . . . . .
C10 C 0.80326(16) 0.7699(3) 0.93178(13) 0.0201(4) Uani 1 1 d . . . . .
C11 C 0.75654(17) 0.6890(3) 0.98344(13) 0.0241(4) Uani 1 1 d . . . . .
C12 C 0.67994(19) 0.7861(4) 1.00357(15) 0.0295(5) Uani 1 1 d . . . . .
H12 H 0.648240 0.735227 1.039955 0.035 Uiso 1 1 calc R U . . .
C13 C 0.64858(19) 0.9542(4) 0.97223(16) 0.0303(5) Uani 1 1 d . . . . .
C14 C 0.69770(15) 1.0302(5) 0.92114(13) 0.0272(4) Uani 1 1 d . . . . .
H14 H 0.677058 1.145890 0.899650 0.033 Uiso 1 1 calc R U . . .
C15 C 0.77634(17) 0.9408(3) 0.90077(13) 0.0228(4) Uani 1 1 d . . . . .
C16 C 0.7865(2) 0.5042(4) 1.01608(16) 0.0332(6) Uani 1 1 d . . . . .
H16A H 0.783524 0.423516 0.971033 0.050 Uiso 1 1 calc R U . . .
H16B H 0.737210 0.463101 1.043271 0.050 Uiso 1 1 calc R U . . .
H16C H 0.858439 0.505394 1.055236 0.050 Uiso 1 1 calc R U . . .
C17 C 0.5617(2) 1.0535(5) 0.99187(18) 0.0453(7) Uani 1 1 d . . . . .
H17A H 0.568585 1.181378 0.983581 0.068 Uiso 1 1 calc R U . . .
H17B H 0.567477 1.031465 1.048766 0.068 Uiso 1 1 calc R U . . .
H17C H 0.492820 1.011832 0.955998 0.068 Uiso 1 1 calc R U . . .
C18 C 0.83373(17) 1.0282(5) 0.84972(13) 0.0302(4) Uani 1 1 d . . . . .
H18A H 0.804389 1.147246 0.833494 0.045 Uiso 1 1 calc R U . . .
H18B H 0.825259 0.956123 0.800948 0.045 Uiso 1 1 calc R U . . .
H18C H 0.908964 1.038139 0.881402 0.045 Uiso 1 1 calc R U . . .
C21 C 0.58867(18) 0.4898(3) 0.80856(13) 0.0249(5) Uani 1 1 d . . . . .
C22 C 0.53083(19) 0.6073(4) 0.73349(14) 0.0297(5) Uani 1 1 d . . . . .
H22 H 0.568871 0.723603 0.738989 0.036 Uiso 1 1 calc R U . . .
C23 C 0.4173(2) 0.6438(4) 0.72593(16) 0.0389(6) Uani 1 1 d . . . . .
H23A H 0.383650 0.531969 0.735086 0.047 Uiso 1 1 calc R U . . .
H23B H 0.378607 0.685834 0.670065 0.047 Uiso 1 1 calc R U . . .
C24 C 0.4092(2) 0.7853(5) 0.78802(17) 0.0476(8) Uani 1 1 d . . . . .
H24 H 0.463354 0.756973 0.841806 0.057 Uiso 1 1 calc R U . . .
C25 C 0.2994(3) 0.7658(8) 0.7970(3) 0.0799(14) Uani 1 1 d . . . . .
H25A H 0.244930 0.782756 0.743741 0.120 Uiso 1 1 calc R U . . .
H25B H 0.290773 0.855549 0.835222 0.120 Uiso 1 1 calc R U . . .
H25C H 0.292475 0.646556 0.817594 0.120 Uiso 1 1 calc R U . . .
C26 C 0.4298(3) 0.9748(5) 0.7642(2) 0.0631(11) Uani 1 1 d . . . . .
H26A H 0.500865 0.981507 0.760048 0.095 Uiso 1 1 calc R U . . .
H26B H 0.424143 1.058710 0.805773 0.095 Uiso 1 1 calc R U . . .
H26C H 0.377474 1.005429 0.711502 0.095 Uiso 1 1 calc R U . . .
C27 C 0.46151(18) 0.4505(4) 0.59324(15) 0.0325(5) Uani 1 1 d . . . . .
H27 H 0.387648 0.468088 0.580575 0.039 Uiso 1 1 calc R U . . .
C28 C 0.50955(18) 0.3616(4) 0.54877(14) 0.0304(5) Uani 1 1 d . . . . .
H28 H 0.476104 0.303101 0.498373 0.037 Uiso 1 1 calc R U . . .
C29 C 0.63721(17) 0.4629(3) 0.66023(13) 0.0237(4) Uani 1 1 d . . . . .
C30 C 0.69399(16) 0.2679(3) 0.56661(13) 0.0220(4) Uani 1 1 d . . . . .
C31 C 0.74204(18) 0.3391(3) 0.51407(14) 0.0245(4) Uani 1 1 d . . . . .
C32 C 0.81321(18) 0.2317(3) 0.49218(14) 0.0283(5) Uani 1 1 d . . . . .
H32 H 0.846317 0.277409 0.455653 0.034 Uiso 1 1 calc R U . . .
C33 C 0.83720(18) 0.0597(3) 0.52218(14) 0.0276(5) Uani 1 1 d . . . . .
C34 C 0.78624(18) -0.0074(3) 0.57401(14) 0.0267(5) Uani 1 1 d . . . . .
H34 H 0.801634 -0.125118 0.594595 0.032 Uiso 1 1 calc R U . . .
C35 C 0.71337(17) 0.0936(3) 0.59634(13) 0.0227(4) Uani 1 1 d . . . . .
C36 C 0.7192(2) 0.5252(5) 0.48182(14) 0.0367(5) Uani 1 1 d . . . . .
H36A H 0.644256 0.535423 0.449313 0.055 Uiso 1 1 calc R U . . .
H36B H 0.762547 0.552557 0.447600 0.055 Uiso 1 1 calc R U . . .
H36C H 0.735822 0.609206 0.527455 0.055 Uiso 1 1 calc R U . . .
C37 C 0.9167(3) -0.0518(5) 0.4994(2) 0.0451(7) Uani 1 1 d . . . . .
H37A H 0.943052 -0.146503 0.539778 0.068 Uiso 1 1 calc R U . . .
H37B H 0.975844 0.023499 0.497927 0.068 Uiso 1 1 calc R U . . .
H37C H 0.883045 -0.104925 0.445518 0.068 Uiso 1 1 calc R U . . .
C38 C 0.65500(18) 0.0168(5) 0.64948(14) 0.0320(5) Uani 1 1 d . . . . .
H38A H 0.667342 0.091408 0.698000 0.048 Uiso 1 1 calc R U . . .
H38B H 0.680548 -0.104201 0.666046 0.048 Uiso 1 1 calc R U . . .
H38C H 0.579175 0.013176 0.618947 0.048 Uiso 1 1 calc R U . . .

loop_
_atom_site_aniso_label
_atom_site_aniso_U_11
_atom_site_aniso_U_22
_atom_site_aniso_U_33
_atom_site_aniso_U_23
_atom_site_aniso_U_13
_atom_site_aniso_U_12
Ni1 0.01983(12) 0.02057(12) 0.01603(12) -0.00227(9) 0.00414(8) 0.00193(13)
O1 0.0311(8) 0.0307(9) 0.0203(7) 0.0017(6) 0.0087(6) 0.0025(6)
O2 0.0464(10) 0.0391(10) 0.0329(9) 0.0077(8) 0.0242(8) 0.0067(8)
O3 0.0217(7) 0.0305(8) 0.0207(7) 0.0026(6) 0.0050(6) 0.0011(6)
O4 0.0317(9) 0.0462(11) 0.0389(10) 0.0093(9) 0.0168(8) 0.0041(8)
N1 0.0214(8) 0.0257(11) 0.0211(8) -0.0023(7) 0.0068(7) 0.0007(6)
N2 0.0194(8) 0.0228(9) 0.0191(8) -0.0025(7) 0.0058(7) 0.0002(7)
N3 0.0217(7) 0.0355(11) 0.0206(8) -0.0032(9) 0.0037(6) 0.0067(9)
N4 0.0216(9) 0.0275(10) 0.0182(9) -0.0026(7) 0.0036(7) 0.0013(7)
C1 0.0323(10) 0.0193(13) 0.0267(10) -0.0016(8) 0.0144(9) 0.0010(8)
C2 0.0243(9) 0.0229(12) 0.0271(10) -0.0037(8) 0.0129(8) 0.0004(8)
C3 0.0290(11) 0.0215(10) 0.0303(12) 0.0015(8) 0.0119(9) 0.0051(8)
C4 0.0363(13) 0.0314(12) 0.0277(12) -0.0043(10) 0.0076(10) 0.0108(10)
C5 0.0456(16) 0.0520(17) 0.0600(19) -0.0002(15) 0.0326(15) 0.0135(13)
C6 0.0496(15) 0.0296(16) 0.0446(15) -0.0058(11) 0.0067(12) 0.0101(11)
C7 0.0184(10) 0.0363(13) 0.0253(11) -0.0051(10) 0.0035(8) -0.0011(9)
C8 0.0228(10) 0.0339(12) 0.0217(10) -0.0064(9) 0.0022(8) -0.0011(9)
C9 0.0227(10) 0.0191(9) 0.0191(10) -0.0013(8) 0.0067(8) 0.0007(8)
C10 0.0207(9) 0.0225(10) 0.0171(10) -0.0049(8) 0.0061(8) -0.0005(8)
C11 0.0254(10) 0.0260(11) 0.0209(10) 0.0007(9) 0.0074(8) -0.0011(8)
C12 0.0298(11) 0.0359(13) 0.0270(12) -0.0015(10) 0.0148(10) -0.0033(9)
C13 0.0258(11) 0.0342(12) 0.0324(12) -0.0084(10) 0.0115(9) 0.0018(9)
C14 0.0263(9) 0.0238(9) 0.0291(10) -0.0010(12) 0.0057(7) 0.0012(12)
C15 0.0222(10) 0.0238(10) 0.0207(10) -0.0032(8) 0.0050(8) -0.0031(8)
C16 0.0428(12) 0.0274(16) 0.0312(12) 0.0088(11) 0.0145(9) 0.0038(11)
C17 0.0406(13) 0.0500(18) 0.0524(16) -0.0050(14) 0.0248(12) 0.0134(13)
C18 0.0324(10) 0.0293(10) 0.0299(11) 0.0063(15) 0.0115(8) -0.0009(14)
C21 0.0259(10) 0.0268(14) 0.0217(10) -0.0023(8) 0.0075(8) 0.0028(8)
C22 0.0307(12) 0.0361(12) 0.0217(10) -0.0029(9) 0.0078(9) 0.0105(10)
C23 0.0259(12) 0.0587(17) 0.0296(12) -0.0038(12) 0.0059(9) 0.0118(11)
C24 0.0437(15) 0.067(2) 0.0289(13) -0.0038(13) 0.0073(12) 0.0293(14)
C25 0.048(2) 0.132(4) 0.061(2) -0.018(2) 0.0189(17) 0.033(2)
C26 0.079(2) 0.062(2) 0.0462(18) 0.0034(15) 0.0175(17) 0.0370(18)
C27 0.0209(10) 0.0465(14) 0.0253(12) -0.0006(11) 0.0010(9) 0.0044(9)
C28 0.0233(11) 0.0412(14) 0.0215(11) -0.0051(10) 0.0002(9) 0.0001(10)
C29 0.0238(10) 0.0261(10) 0.0203(10) -0.0021(8) 0.0061(8) 0.0040(8)
C30 0.0210(10) 0.0261(11) 0.0172(10) -0.0038(8) 0.0041(8) 0.0007(8)
C31 0.0283(11) 0.0237(11) 0.0191(10) -0.0016(8) 0.0046(8) -0.0008(8)
C32 0.0304(11) 0.0340(13) 0.0226(11) -0.0008(9) 0.0117(9) -0.0043(9)
C33 0.0290(10) 0.0276(14) 0.0258(10) -0.0042(9) 0.0084(8) 0.0029(8)
C34 0.0286(10) 0.0242(14) 0.0244(10) -0.0009(8) 0.0047(8) 0.0001(8)
C35 0.0238(10) 0.0246(10) 0.0183(10) -0.0010(8) 0.0050(8) -0.0030(8)
C36 0.0533(13) 0.0267(11) 0.0302(11) 0.0025(14) 0.0140(10) 0.0016(16)
C37 0.0489(16) 0.0484(16) 0.0485(16) 0.0050(14) 0.0304(14) 0.0163(13)
C38 0.0335(10) 0.0363(13) 0.0274(11) 0.0015(15) 0.0117(8) -0.0054(14)

loop_
_atom_type_symbol
_atom_type_description
_atom_type_scat_dispersion_real
_atom_type_scat_dispersion_imag
_atom_type_scat_source
C C 0.0033 0.0016 'International Tables Vol C Tables 4.2.6.8 and 6.1.1.4'
H H 0.0000 0.0000 'International Tables Vol C Tables 4.2.6.8 and 6.1.1.4'
N N 0.0061 0.0033 'International Tables Vol C Tables 4.2.6.8 and 6.1.1.4'
O O 0.0106 0.0060 'International Tables Vol C Tables 4.2.6.8 and 6.1.1.4'
Ni Ni 0.3393 1.1124 'International Tables Vol C Tables 4.2.6.8 and 6.1.1.4'

loop_
_geom_angle_atom_site_label_1
_geom_angle_atom_site_label_2
_geom_angle_atom_site_label_3
_geom_angle
_geom_angle_site_symmetry_1
_geom_angle_site_symmetry_3
_geom_angle_publ_flag
O1 Ni1 O3 177.33(8) . . ?
O1 Ni1 C9 90.02(8) . . ?
O1 Ni1 C29 91.31(9) . . ?
O3 Ni1 C9 90.48(8) . . ?
O3 Ni1 C29 88.32(9) . . ?
C9 Ni1 C29 176.89(10) . . ?
C1 O1 Ni1 128.99(14) . . ?
C21 O3 Ni1 126.32(14) . . ?
C7 N1 C2 124.60(18) . . ?
C9 N1 C2 123.98(18) . . ?
C9 N1 C7 111.39(18) . . ?
C8 N2 C10 122.52(18) . . ?
C9 N2 C8 110.28(18) . . ?
C9 N2 C10 125.79(17) . . ?
C27 N3 C22 128.75(19) . . ?
C29 N3 C22 119.81(18) . . ?
C29 N3 C27 111.3(2) . . ?
C28 N4 C30 123.12(19) . . ?
C29 N4 C28 110.63(19) . . ?
C29 N4 C30 125.41(18) . . ?
O1 C1 C2 119.01(19) . . ?
O2 C1 O1 123.7(2) . . ?
O2 C1 C2 117.3(2) . . ?
N1 C2 C1 112.03(17) . . ?
N1 C2 H2 107.9 . . ?
N1 C2 C3 109.88(18) . . ?
C1 C2 H2 107.9 . . ?
C3 C2 C1 111.12(18) . . ?
C3 C2 H2 107.9 . . ?
C2 C3 H3A 108.3 . . ?
C2 C3 H3B 108.3 . . ?
H3A C3 H3B 107.4 . . ?
C4 C3 C2 116.0(2) . . ?
C4 C3 H3A 108.3 . . ?
C4 C3 H3B 108.3 . . ?
C3 C4 H4 108.2 . . ?
C3 C4 C6 108.8(2) . . ?
C5 C4 C3 111.9(2) . . ?
C5 C4 H4 108.2 . . ?
C5 C4 C6 111.4(2) . . ?
C6 C4 H4 108.2 . . ?
C4 C5 H5A 109.5 . . ?
C4 C5 H5B 109.5 . . ?
C4 C5 H5C 109.5 . . ?
H5A C5 H5B 109.5 . . ?
H5A C5 H5C 109.5 . . ?
H5B C5 H5C 109.5 . . ?
C4 C6 H6A 109.5 . . ?
C4 C6 H6B 109.5 . . ?
C4 C6 H6C 109.5 . . ?
H6A C6 H6B 109.5 . . ?
H6A C6 H6C 109.5 . . ?
H6B C6 H6C 109.5 . . ?
N1 C7 H7 126.7 . . ?
C8 C7 N1 106.6(2) . . ?
C8 C7 H7 126.7 . . ?
N2 C8 H8 126.4 . . ?
C7 C8 N2 107.3(2) . . ?
C7 C8 H8 126.4 . . ?
N1 C9 Ni1 122.14(16) . . ?
N1 C9 N2 104.50(17) . . ?
N2 C9 Ni1 133.35(16) . . ?
C11 C10 N2 120.1(2) . . ?
C11 C10 C15 122.5(2) . . ?
C15 C10 N2 117.26(19) . . ?
C10 C11 C12 117.3(2) . . ?
C10 C11 C16 121.7(2) . . ?
C12 C11 C16 121.0(2) . . ?
C11 C12 H12 118.9 . . ?
C13 C12 C11 122.1(2) . . ?
C13 C12 H12 118.9 . . ?
C12 C13 C14 118.7(2) . . ?
C12 C13 C17 121.1(3) . . ?
C14 C13 C17 120.2(3) . . ?
C13 C14 H14 119.3 . . ?
C13 C14 C15 121.5(3) . . ?
C15 C14 H14 119.3 . . ?
C10 C15 C18 120.9(2) . . ?
C14 C15 C10 117.9(2) . . ?
C14 C15 C18 121.2(3) . . ?
C11 C16 H16A 109.5 . . ?
C11 C16 H16B 109.5 . . ?
C11 C16 H16C 109.5 . . ?
H16A C16 H16B 109.5 . . ?
H16A C16 H16C 109.5 . . ?
H16B C16 H16C 109.5 . . ?
C13 C17 H17A 109.5 . . ?
C13 C17 H17B 109.5 . . ?
C13 C17 H17C 109.5 . . ?
H17A C17 H17B 109.5 . . ?
H17A C17 H17C 109.5 . . ?
H17B C17 H17C 109.5 . . ?
C15 C18 H18A 109.5 . . ?
C15 C18 H18B 109.5 . . ?
C15 C18 H18C 109.5 . . ?
H18A C18 H18B 109.5 . . ?
H18A C18 H18C 109.5 . . ?
H18B C18 H18C 109.5 . . ?
O3 C21 C22 114.9(2) . . ?
O4 C21 O3 123.8(2) . . ?
O4 C21 C22 121.3(2) . . ?
N3 C22 C21 105.99(19) . . ?
N3 C22 H22 108.5 . . ?
N3 C22 C23 112.44(19) . . ?
C21 C22 H22 108.5 . . ?
C23 C22 C21 112.7(2) . . ?
C23 C22 H22 108.5 . . ?
C22 C23 H23A 109.3 . . ?
C22 C23 H23B 109.3 . . ?
C22 C23 C24 111.4(2) . . ?
H23A C23 H23B 108.0 . . ?
C24 C23 H23A 109.3 . . ?
C24 C23 H23B 109.3 . . ?
C23 C24 H24 108.1 . . ?
C25 C24 C23 107.1(3) . . ?
C25 C24 H24 108.1 . . ?
C26 C24 C23 113.0(3) . . ?
C26 C24 H24 108.1 . . ?
C26 C24 C25 112.3(3) . . ?
C24 C25 H25A 109.5 . . ?
C24 C25 H25B 109.5 . . ?
C24 C25 H25C 109.5 . . ?
H25A C25 H25B 109.5 . . ?
H25A C25 H25C 109.5 . . ?
H25B C25 H25C 109.5 . . ?
C24 C26 H26A 109.5 . . ?
C24 C26 H26B 109.5 . . ?
C24 C26 H26C 109.5 . . ?
H26A C26 H26B 109.5 . . ?
H26A C26 H26C 109.5 . . ?
H26B C26 H26C 109.5 . . ?
N3 C27 H27 126.8 . . ?
C28 C27 N3 106.4(2) . . ?
C28 C27 H27 126.8 . . ?
N4 C28 H28 126.4 . . ?
C27 C28 N4 107.2(2) . . ?
C27 C28 H28 126.4 . . ?
N3 C29 Ni1 119.38(16) . . ?
N3 C29 N4 104.46(19) . . ?
N4 C29 Ni1 136.15(17) . . ?
C31 C30 N4 120.4(2) . . ?
C31 C30 C35 122.3(2) . . ?
C35 C30 N4 117.3(2) . . ?
C30 C31 C32 117.7(2) . . ?
C30 C31 C36 121.6(2) . . ?
C32 C31 C36 120.7(2) . . ?
C31 C32 H32 119.0 . . ?
C33 C32 C31 122.0(2) . . ?
C33 C32 H32 119.0 . . ?
C32 C33 C34 118.5(2) . . ?
C32 C33 C37 120.9(2) . . ?
C34 C33 C37 120.6(2) . . ?
C33 C34 H34 119.3 . . ?
C35 C34 C33 121.5(2) . . ?
C35 C34 H34 119.3 . . ?
C30 C35 C38 120.9(2) . . ?
C34 C35 C30 118.0(2) . . ?
C34 C35 C38 121.1(2) . . ?
C31 C36 H36A 109.5 . . ?
C31 C36 H36B 109.5 . . ?
C31 C36 H36C 109.5 . . ?
H36A C36 H36B 109.5 . . ?
H36A C36 H36C 109.5 . . ?
H36B C36 H36C 109.5 . . ?
C33 C37 H37A 109.5 . . ?
C33 C37 H37B 109.5 . . ?
C33 C37 H37C 109.5 . . ?
H37A C37 H37B 109.5 . . ?
H37A C37 H37C 109.5 . . ?
H37B C37 H37C 109.5 . . ?
C35 C38 H38A 109.5 . . ?
C35 C38 H38B 109.5 . . ?
C35 C38 H38C 109.5 . . ?
H38A C38 H38B 109.5 . . ?
H38A C38 H38C 109.5 . . ?
H38B C38 H38C 109.5 . . ?

loop_
_geom_bond_atom_site_label_1
_geom_bond_atom_site_label_2
_geom_bond_distance
_geom_bond_site_symmetry_2
_geom_bond_publ_flag
Ni1 O1 1.8522(17) . ?
Ni1 O3 1.8582(16) . ?
Ni1 C9 1.900(2) . ?
Ni1 C29 1.915(2) . ?
O1 C1 1.291(3) . ?
O2 C1 1.215(3) . ?
O3 C21 1.290(3) . ?
O4 C21 1.215(3) . ?
N1 C2 1.462(3) . ?
N1 C7 1.379(3) . ?
N1 C9 1.350(3) . ?
N2 C8 1.385(3) . ?
N2 C9 1.362(3) . ?
N2 C10 1.447(3) . ?
N3 C22 1.484(3) . ?
N3 C27 1.386(3) . ?
N3 C29 1.351(3) . ?
N4 C28 1.387(3) . ?
N4 C29 1.354(3) . ?
N4 C30 1.444(3) . ?
C1 C2 1.541(3) . ?
C2 H2 1.0000 . ?
C2 C3 1.533(3) . ?
C3 H3A 0.9900 . ?
C3 H3B 0.9900 . ?
C3 C4 1.526(3) . ?
C4 H4 1.0000 . ?
C4 C5 1.524(4) . ?
C4 C6 1.528(4) . ?
C5 H5A 0.9800 . ?
C5 H5B 0.9800 . ?
C5 H5C 0.9800 . ?
C6 H6A 0.9800 . ?
C6 H6B 0.9800 . ?
C6 H6C 0.9800 . ?
C7 H7 0.9500 . ?
C7 C8 1.341(3) . ?
C8 H8 0.9500 . ?
C10 C11 1.391(3) . ?
C10 C15 1.393(3) . ?
C11 C12 1.394(3) . ?
C11 C16 1.503(4) . ?
C12 H12 0.9500 . ?
C12 C13 1.384(4) . ?
C13 C14 1.390(4) . ?
C13 C17 1.513(3) . ?
C14 H14 0.9500 . ?
C14 C15 1.390(3) . ?
C15 C18 1.502(3) . ?
C16 H16A 0.9800 . ?
C16 H16B 0.9800 . ?
C16 H16C 0.9800 . ?
C17 H17A 0.9800 . ?
C17 H17B 0.9800 . ?
C17 H17C 0.9800 . ?
C18 H18A 0.9800 . ?
C18 H18B 0.9800 . ?
C18 H18C 0.9800 . ?
C21 C22 1.554(3) . ?
C22 H22 1.0000 . ?
C22 C23 1.509(3) . ?
C23 H23A 0.9900 . ?
C23 H23B 0.9900 . ?
C23 C24 1.543(4) . ?
C24 H24 1.0000 . ?
C24 C25 1.536(5) . ?
C24 C26 1.532(5) . ?
C25 H25A 0.9800 . ?
C25 H25B 0.9800 . ?
C25 H25C 0.9800 . ?
C26 H26A 0.9800 . ?
C26 H26B 0.9800 . ?
C26 H26C 0.9800 . ?
C27 H27 0.9500 . ?
C27 C28 1.336(4) . ?
C28 H28 0.9500 . ?
C30 C31 1.386(3) . ?
C30 C35 1.399(3) . ?
C31 C32 1.394(3) . ?
C31 C36 1.499(4) . ?
C32 H32 0.9500 . ?
C32 C33 1.390(3) . ?
C33 C34 1.391(3) . ?
C33 C37 1.507(3) . ?
C34 H34 0.9500 . ?
C34 C35 1.389(3) . ?
C35 C38 1.507(3) . ?
C36 H36A 0.9800 . ?
C36 H36B 0.9800 . ?
C36 H36C 0.9800 . ?
C37 H37A 0.9800 . ?
C37 H37B 0.9800 . ?
C37 H37C 0.9800 . ?
C38 H38A 0.9800 . ?
C38 H38B 0.9800 . ?
C38 H38C 0.9800 . ?

loop_
_geom_torsion_atom_site_label_1
_geom_torsion_atom_site_label_2
_geom_torsion_atom_site_label_3
_geom_torsion_atom_site_label_4
_geom_torsion
_geom_torsion_site_symmetry_1
_geom_torsion_site_symmetry_2
_geom_torsion_site_symmetry_3
_geom_torsion_site_symmetry_4
_geom_torsion_publ_flag
Ni1 O1 C1 O2 176.46(18) . . . . ?
Ni1 O1 C1 C2 -2.1(3) . . . . ?
Ni1 O3 C21 O4 174.04(19) . . . . ?
Ni1 O3 C21 C22 -7.4(3) . . . . ?
O1 C1 C2 N1 -39.5(3) . . . . ?
O1 C1 C2 C3 83.8(2) . . . . ?
O2 C1 C2 N1 141.8(2) . . . . ?
O2 C1 C2 C3 -94.8(2) . . . . ?
O3 C21 C22 N3 59.8(3) . . . . ?
O3 C21 C22 C23 -176.8(2) . . . . ?
O4 C21 C22 N3 -121.6(2) . . . . ?
O4 C21 C22 C23 1.8(3) . . . . ?
N1 C2 C3 C4 -173.51(18) . . . . ?
N1 C7 C8 N2 0.4(3) . . . . ?
N2 C10 C11 C12 176.9(2) . . . . ?
N2 C10 C11 C16 -3.4(3) . . . . ?
N2 C10 C15 C14 -178.52(19) . . . . ?
N2 C10 C15 C18 -0.9(3) . . . . ?
N3 C22 C23 C24 -164.2(2) . . . . ?
N3 C27 C28 N4 -0.4(3) . . . . ?
N4 C30 C31 C32 -178.3(2) . . . . ?
N4 C30 C31 C36 1.9(3) . . . . ?
N4 C30 C35 C34 179.48(19) . . . . ?
N4 C30 C35 C38 0.8(3) . . . . ?
C1 C2 C3 C4 61.9(3) . . . . ?
C2 N1 C7 C8 176.9(2) . . . . ?
C2 N1 C9 Ni1 4.5(3) . . . . ?
C2 N1 C9 N2 -176.75(19) . . . . ?
C2 C3 C4 C5 58.8(3) . . . . ?
C2 C3 C4 C6 -177.7(2) . . . . ?
C7 N1 C2 C1 -139.8(2) . . . . ?
C7 N1 C2 C3 96.2(2) . . . . ?
C7 N1 C9 Ni1 -177.62(17) . . . . ?
C7 N1 C9 N2 1.2(2) . . . . ?
C8 N2 C9 Ni1 177.71(18) . . . . ?
C8 N2 C9 N1 -0.9(2) . . . . ?
C8 N2 C10 C11 -89.5(3) . . . . ?
C8 N2 C10 C15 87.4(3) . . . . ?
C9 Ni1 O1 C1 34.56(19) . . . . ?
C9 Ni1 O3 C21 138.75(19) . . . . ?
C9 N1 C2 C1 37.9(3) . . . . ?
C9 N1 C2 C3 -86.2(2) . . . . ?
C9 N1 C7 C8 -1.0(3) . . . . ?
C9 N2 C8 C7 0.3(3) . . . . ?
C9 N2 C10 C11 105.4(3) . . . . ?
C9 N2 C10 C15 -77.7(3) . . . . ?
C10 N2 C8 C7 -166.9(2) . . . . ?
C10 N2 C9 Ni1 -15.6(4) . . . . ?
C10 N2 C9 N1 165.8(2) . . . . ?
C10 C11 C12 C13 1.8(3) . . . . ?
C11 C10 C15 C14 -1.7(3) . . . . ?
C11 C10 C15 C18 175.9(2) . . . . ?
C11 C12 C13 C14 -2.1(4) . . . . ?
C11 C12 C13 C17 177.1(2) . . . . ?
C12 C13 C14 C15 0.4(4) . . . . ?
C13 C14 C15 C10 1.4(3) . . . . ?
C13 C14 C15 C18 -176.2(2) . . . . ?
C15 C10 C11 C12 0.2(3) . . . . ?
C15 C10 C11 C16 179.8(2) . . . . ?
C16 C11 C12 C13 -177.9(2) . . . . ?
C17 C13 C14 C15 -178.8(2) . . . . ?
C21 C22 C23 C24 76.1(3) . . . . ?
C22 N3 C27 C28 -175.2(3) . . . . ?
C22 N3 C29 Ni1 -2.7(3) . . . . ?
C22 N3 C29 N4 176.0(2) . . . . ?
C22 C23 C24 C25 -160.4(3) . . . . ?
C22 C23 C24 C26 75.4(3) . . . . ?
C27 N3 C22 C21 121.1(3) . . . . ?
C27 N3 C22 C23 -2.5(4) . . . . ?
C27 N3 C29 Ni1 -178.45(19) . . . . ?
C27 N3 C29 N4 0.3(3) . . . . ?
C28 N4 C29 Ni1 177.9(2) . . . . ?
C28 N4 C29 N3 -0.5(3) . . . . ?
C28 N4 C30 C31 92.7(3) . . . . ?
C28 N4 C30 C35 -84.6(3) . . . . ?
C29 Ni1 O1 C1 -148.25(19) . . . . ?
C29 Ni1 O3 C21 -38.38(19) . . . . ?
C29 N3 C22 C21 -53.7(3) . . . . ?
C29 N3 C22 C23 -177.3(2) . . . . ?
C29 N3 C27 C28 0.0(3) . . . . ?
C29 N4 C28 C27 0.6(3) . . . . ?
C29 N4 C30 C31 -98.8(3) . . . . ?
C29 N4 C30 C35 83.9(3) . . . . ?
C30 N4 C28 C27 170.6(2) . . . . ?
C30 N4 C29 Ni1 8.2(4) . . . . ?
C30 N4 C29 N3 -170.3(2) . . . . ?
C30 C31 C32 C33 -0.8(3) . . . . ?
C31 C30 C35 C34 2.3(3) . . . . ?
C31 C30 C35 C38 -176.4(2) . . . . ?
C31 C32 C33 C34 1.6(3) . . . . ?
C31 C32 C33 C37 -178.3(2) . . . . ?
C32 C33 C34 C35 -0.4(3) . . . . ?
C33 C34 C35 C30 -1.4(3) . . . . ?
C33 C34 C35 C38 177.2(2) . . . . ?
C35 C30 C31 C32 -1.2(3) . . . . ?
C35 C30 C31 C36 179.1(2) . . . . ?
C36 C31 C32 C33 178.9(2) . . . . ?
C37 C33 C34 C35 179.5(2) . . . . ?

loop_
_twin_individual_id
_twin_individual_mass_fraction_refined
1 0.981(10)
2 0.019(10)
